data_7233388
loop_
_publ_author_name
'Audran, G\'erard'
'Bagryanskaya, Elena'
'Bagryanskaya, Irina'
'Edeleva, Mariya'
'Joly, Jean-Patrick'
'Marque, Sylvain R. A.'
'Iurchenkova, Anna'
'Kaletina, Polina'
'Cherkasov, Sergey'
'Hai, Tung To'
'Tretyakov, Evgeny'
'Zhivetyeva, Svetlana'

_publ_section_title
;
 How intramolecular coordination bonding (ICB) controls the homolysis of
 the C--ON bond in alkoxyamines
;
_journal_issue 44
_journal_name_full 'RSC Advances'
_journal_page_first 25776
_journal_paper_doi 10.1039/C9RA05334D
_journal_volume 9
_journal_year 2019
_chemical_formula_moiety 'C33 H42 F12 N3 O9 P Zn'
_chemical_formula_sum 'C33 H42 F12 N3 O9 P Zn'
_chemical_formula_weight 949.04
_chemical_name_systematic
'[Diethyl-(1-((2-amino-1-(pyridin-2-yl)ethoxy)(tert-butyl)amino)- 2,2-dimethylpropyl)phosphonate-2NPy,NNH2- bis(1,1,1,5,5,5-hexafluoropentane-2,4-dionato-k2O,O')zinc(II)]'
_space_group_crystal_system monoclinic
_space_group_IT_number 14
_space_group_name_Hall '-P 2yn'
_space_group_name_H-M_alt 'P 1 21/n 1'
_symmetry_space_group_name_Hall '-P 2yn'
_symmetry_space_group_name_H-M 'P 1 21/n 1'
_atom_sites_solution_hydrogens geom
_atom_sites_solution_primary direct
_atom_sites_solution_secondary difmap
_audit_creation_method SHELXL-97
_audit_update_record
;
2019-03-22 deposited with the CCDC.    2019-08-02 downloaded from the CCDC.
;
_cell_angle_alpha 90.00
_cell_angle_beta 99.656(2)
_cell_angle_gamma 90.00
_cell_formula_units_Z 4
_cell_length_a 12.4608(7)
_cell_length_b 16.0495(7)
_cell_length_c 22.7935(11)
_cell_measurement_reflns_used 9098
_cell_measurement_temperature 296(2)
_cell_measurement_theta_max 26.06
_cell_measurement_theta_min 2.21
_cell_volume 4493.9(4)
_computing_cell_refinement 'Bruker SAINT'
_computing_data_collection 'Bruker APEX2'
_computing_data_reduction 'Bruker SAINT'
_computing_molecular_graphics 'Bruker SHELXTL'
_computing_publication_material 'Bruker SHELXTL'
_computing_structure_refinement 'SHELXL-97 (Sheldrick, 2008)'
_computing_structure_solution 'SHELXS-97 (Sheldrick, 2008)'
_diffrn_ambient_temperature 296(2)
_diffrn_measured_fraction_theta_full 0.998
_diffrn_measured_fraction_theta_max 0.998
_diffrn_measurement_device_type 'Bruker APEX-II CCD'
_diffrn_measurement_method '\f and \w scans'
_diffrn_radiation_monochromator graphite
_diffrn_radiation_source 'fine-focus sealed tube'
_diffrn_radiation_type MoK\a
_diffrn_radiation_wavelength 0.71073
_diffrn_reflns_av_R_equivalents 0.0484
_diffrn_reflns_av_sigmaI/netI 0.0290
_diffrn_reflns_limit_h_max 16
_diffrn_reflns_limit_h_min -16
_diffrn_reflns_limit_k_max 20
_diffrn_reflns_limit_k_min -20
_diffrn_reflns_limit_l_max 29
_diffrn_reflns_limit_l_min -29
_diffrn_reflns_number 75372
_diffrn_reflns_theta_full 27.48
_diffrn_reflns_theta_max 27.48
_diffrn_reflns_theta_min 3.08
_exptl_absorpt_coefficient_mu 0.680
_exptl_absorpt_correction_T_max 0.7456
_exptl_absorpt_correction_T_min 0.5408
_exptl_absorpt_correction_type multi-scan
_exptl_absorpt_process_details SADABS-2008/1
_exptl_crystal_colour colourless
_exptl_crystal_density_diffrn 1.403
_exptl_crystal_density_method 'not measured'
_exptl_crystal_description plate-prism
_exptl_crystal_F_000 1944
_exptl_crystal_size_max 0.90
_exptl_crystal_size_mid 0.60
_exptl_crystal_size_min 0.15
_refine_diff_density_max 0.806
_refine_diff_density_min -0.515
_refine_diff_density_rms 0.130
_refine_ls_extinction_method none
_refine_ls_goodness_of_fit_ref 1.069
_refine_ls_hydrogen_treatment constr
_refine_ls_matrix_type full
_refine_ls_number_parameters 595
_refine_ls_number_reflns 10286
_refine_ls_number_restraints 0
_refine_ls_restrained_S_all 1.069
_refine_ls_R_factor_all 0.0805
_refine_ls_R_factor_gt 0.0529
_refine_ls_shift/su_max 0.037
_refine_ls_shift/su_mean 0.002
_refine_ls_structure_factor_coef Fsqd
_refine_ls_weighting_details 'calc w=1/[\s^2^(Fo^2^)+(0.1079P)^2^+2.1006P] where P=(Fo^2^+2Fc^2^)/3'
_refine_ls_weighting_scheme calc
_refine_ls_wR_factor_gt 0.1440
_refine_ls_wR_factor_ref 0.1840
_reflns_number_gt 7538
_reflns_number_total 10286
_reflns_threshold_expression >2sigma(I)
_cod_data_source_file c9ra05334d2.cif
_cod_data_source_block 1_RSSR_am56
_cod_database_code 7233388

loop_
_symmetry_equiv_pos_as_xyz
'x, y, z'
'-x+1/2, y+1/2, -z+1/2'
'-x, -y, -z'
'x-1/2, -y-1/2, z-1/2'

loop_
_atom_site_label
_atom_site_type_symbol
_atom_site_fract_x
_atom_site_fract_y
_atom_site_fract_z
_atom_site_U_iso_or_equiv
_atom_site_adp_type
_atom_site_occupancy
_atom_site_symmetry_multiplicity
_atom_site_calc_flag
_atom_site_refinement_flags
_atom_site_disorder_assembly
_atom_site_disorder_group
Zn1 Zn 0.48528(2) 0.61894(2) 0.154337(14) 0.04349(13) Uani 1 1 d . . .
P1 P 0.67225(6) 0.33355(4) 0.33039(4) 0.04709(19) Uani 1 1 d . . .
N1 N 0.59731(18) 0.66556(13) 0.22343(10) 0.0418(5) Uani 1 1 d . . .
O1 O 0.7593(2) 0.29217(14) 0.30606(11) 0.0630(6) Uani 1 1 d . . .
C37 C 0.9319(3) 0.5674(3) 0.32698(18) 0.0744(11) Uani 1 1 d . . .
H37A H 1.0099 0.5706 0.3355 0.112 Uiso 1 1 calc R . .
H37B H 0.9013 0.6172 0.3406 0.112 Uiso 1 1 calc R . .
H37C H 0.9086 0.5617 0.2848 0.112 Uiso 1 1 calc R . .
C36 C 0.9477(3) 0.4131(3) 0.3407(2) 0.0764(11) Uani 1 1 d . . .
H36A H 1.0253 0.4180 0.3515 0.115 Uiso 1 1 calc R . .
H36B H 0.9289 0.4053 0.2984 0.115 Uiso 1 1 calc R . .
H36C H 0.9229 0.3661 0.3608 0.115 Uiso 1 1 calc R . .
O6 O 0.53716(18) 0.67853(14) 0.08133(10) 0.0558(5) Uani 1 1 d . . .
F6 F 0.4643(3) 0.77075(19) -0.05565(10) 0.1090(10) Uani 1 1 d . . .
F7 F 0.6074(3) 0.80573(19) 0.00244(13) 0.1190(11) Uani 1 1 d . . .
F8 F 0.5835(3) 0.68029(17) -0.02727(11) 0.0974(8) Uani 1 1 d . . .
O7 O 0.39425(17) 0.57669(15) 0.22024(10) 0.0582(5) Uani 1 1 d . . .
F10 F 0.2210(3) 0.4590(3) 0.0199(2) 0.1664(18) Uani 1 1 d . . .
F11 F 0.1618(3) 0.5807(3) 0.01163(16) 0.1429(14) Uani 1 1 d . . .
F12 F 0.0864(3) 0.4936(3) 0.06172(17) 0.1510(16) Uani 1 1 d . . .
C35 C 0.6920(2) 0.61315(15) 0.24886(12) 0.0396(5) Uani 1 1 d . . .
O2 O 0.74900(14) 0.47097(11) 0.28046(7) 0.0382(4) Uani 1 1 d . . .
O3 O 0.6190(2) 0.27462(15) 0.37246(13) 0.0759(7) Uani 1 1 d . . .
O4 O 0.57095(19) 0.36011(13) 0.28330(11) 0.0605(6) Uani 1 1 d . . .
C34 C 0.5794(3) 0.4893(2) 0.08493(12) 0.0546(7) Uani 1 1 d . . .
H34A H 0.5283 0.5132 0.0553 0.065 Uiso 1 1 calc R . .
C32 C 0.3869(3) 0.7664(2) 0.05044(15) 0.0614(8) Uani 1 1 d . . .
H32A H 0.3509 0.7969 0.0183 0.074 Uiso 1 1 calc R . .
O5 O 0.37744(18) 0.72316(14) 0.14897(10) 0.0586(5) Uani 1 1 d . . .
O8 O 0.35583(18) 0.55997(15) 0.09331(10) 0.0601(6) Uani 1 1 d . . .
O1A O 0.5604(4) -0.2588(4) 0.3425(2) 0.1492(18) Uani 1 1 d . . .
C31 C 0.6660(2) 0.51998(15) 0.24576(10) 0.0339(5) Uani 1 1 d . . .
H31A H 0.5968 0.5104 0.2597 0.041 Uiso 1 1 calc R . .
N3 N 0.76978(18) 0.49080(13) 0.34362(9) 0.0378(5) Uani 1 1 d . . .
N2 N 0.58582(18) 0.51752(14) 0.14102(9) 0.0411(5) Uani 1 1 d . . .
C2A C 0.4112(9) -0.1854(7) 0.3115(4) 0.215(5) Uani 1 1 d . . .
H6 H 0.4224 -0.1266 0.3175 0.322 Uiso 1 1 calc R . .
H5 H 0.3370 -0.1990 0.3138 0.322 Uiso 1 1 calc R . .
H1 H 0.4267 -0.2006 0.2731 0.322 Uiso 1 1 calc R . .
C1A C 0.4816(6) -0.2296(4) 0.3561(3) 0.117(2) Uani 1 1 d . . .
C3A C 0.4590(11) -0.2394(7) 0.4159(4) 0.239(6) Uani 1 1 d . . .
H4 H 0.3906 -0.2674 0.4145 0.358 Uiso 1 1 calc R . .
H2 H 0.4557 -0.1856 0.4338 0.358 Uiso 1 1 calc R . .
H3 H 0.5158 -0.2718 0.4390 0.358 Uiso 1 1 calc R . .
C4 C 0.7140(2) 0.42662(16) 0.37557(11) 0.0407(5) Uani 1 1 d . . .
H15 H 0.7711 0.4064 0.4072 0.049 Uiso 1 1 calc R . .
C5 C 0.6687(4) 0.1997(3) 0.3995(2) 0.0900(13) Uani 1 1 d . . .
H10 H 0.7386 0.1911 0.3871 0.108 Uiso 1 1 calc R . .
H11 H 0.6810 0.2054 0.4425 0.108 Uiso 1 1 calc R . .
C6 C 0.5989(6) 0.1287(3) 0.3822(4) 0.139(3) Uani 1 1 d . . .
H7 H 0.5314 0.1359 0.3965 0.209 Uiso 1 1 calc R . .
H9 H 0.6342 0.0789 0.3989 0.209 Uiso 1 1 calc R . .
H8 H 0.5849 0.1243 0.3396 0.209 Uiso 1 1 calc R . .
C7 C 0.5128(4) 0.2989(3) 0.2440(2) 0.1017(17) Uani 1 1 d . . .
H7A H 0.5636 0.2690 0.2239 0.122 Uiso 1 1 calc R . .
H7B H 0.4791 0.2590 0.2672 0.122 Uiso 1 1 calc R . .
C8 C 0.4301(5) 0.3370(4) 0.2005(3) 0.123(2) Uani 1 1 d . . .
H8A H 0.3928 0.2946 0.1751 0.184 Uiso 1 1 calc R . .
H8B H 0.4635 0.3757 0.1769 0.184 Uiso 1 1 calc R . .
H8C H 0.3791 0.3659 0.2203 0.184 Uiso 1 1 calc R . .
C9 C 0.6271(3) 0.4674(2) 0.40995(14) 0.0567(8) Uani 1 1 d . . .
C10 C 0.6025(6) 0.4075(4) 0.4584(2) 0.127(3) Uani 1 1 d . . .
H16 H 0.5698 0.4378 0.4872 0.191 Uiso 1 1 calc R . .
H17 H 0.6689 0.3823 0.4777 0.191 Uiso 1 1 calc R . .
H18 H 0.5533 0.3650 0.4407 0.191 Uiso 1 1 calc R . .
C11 C 0.6728(5) 0.5466(4) 0.4407(3) 0.121(2) Uani 1 1 d . . .
H21 H 0.6896 0.5855 0.4115 0.181 Uiso 1 1 calc R . .
H20 H 0.7378 0.5339 0.4682 0.181 Uiso 1 1 calc R . .
H19 H 0.6199 0.5707 0.4618 0.181 Uiso 1 1 calc R . .
C12 C 0.5221(4) 0.4901(4) 0.3716(2) 0.115(2) Uani 1 1 d . . .
H24 H 0.4746 0.5154 0.3955 0.173 Uiso 1 1 calc R . .
H23 H 0.4884 0.4409 0.3530 0.173 Uiso 1 1 calc R . .
H22 H 0.5358 0.5287 0.3415 0.173 Uiso 1 1 calc R . .
C13 C 0.8935(2) 0.4922(2) 0.35869(13) 0.0528(7) Uani 1 1 d . . .
C14 C 0.9281(4) 0.5069(3) 0.42548(16) 0.0799(12) Uani 1 1 d . . .
H26 H 1.0057 0.5139 0.4343 0.120 Uiso 1 1 calc R . .
H27 H 0.9073 0.4598 0.4470 0.120 Uiso 1 1 calc R . .
H25 H 0.8931 0.5561 0.4370 0.120 Uiso 1 1 calc R . .
C15 C 0.6592(2) 0.48383(16) 0.18371(11) 0.0376(5) Uani 1 1 d . . .
C16 C 0.6443(3) 0.4272(2) 0.06945(14) 0.0650(9) Uani 1 1 d . . .
H30 H 0.6388 0.4100 0.0301 0.078 Uiso 1 1 calc R . .
C17 C 0.7178(3) 0.3910(3) 0.11349(16) 0.0719(10) Uani 1 1 d . . .
H29 H 0.7619 0.3478 0.1044 0.086 Uiso 1 1 calc R . .
C18 C 0.7263(3) 0.4188(2) 0.17174(14) 0.0595(8) Uani 1 1 d . . .
H28 H 0.7756 0.3945 0.2021 0.071 Uiso 1 1 calc R . .
C19 C 0.4829(3) 0.72682(18) 0.04556(13) 0.0514(7) Uani 1 1 d . . .
C20 C 0.3421(3) 0.7618(2) 0.10282(16) 0.0578(8) Uani 1 1 d . A .
C21 C 0.2358(4) 0.8092(3) 0.1046(2) 0.0896(14) Uani 1 1 d . . .
F4 F 0.1922(16) 0.7983(17) 0.1484(9) 0.177(12) Uani 0.52(2) 1 d P A 1
F5 F 0.1630(8) 0.7900(10) 0.0590(9) 0.146(7) Uani 0.52(2) 1 d P A 1
F9 F 0.2512(9) 0.8898(4) 0.0962(6) 0.121(4) Uani 0.52(2) 1 d P A 1
F4' F 0.1559(12) 0.7539(12) 0.1054(16) 0.193(10) Uani 0.48(2) 1 d P A 2
F5' F 0.206(2) 0.860(2) 0.0661(12) 0.254(15) Uani 0.48(2) 1 d P A 2
F9' F 0.2406(15) 0.8438(14) 0.1573(9) 0.161(9) Uani 0.48(2) 1 d P A 2
C26 C 0.5343(4) 0.7459(2) -0.00939(15) 0.0677(9) Uani 1 1 d . . .
C27 C 0.2637(3) 0.5435(2) 0.10418(17) 0.0616(8) Uani 1 1 d . . .
C28 C 0.2268(3) 0.5455(3) 0.15790(18) 0.0681(9) Uani 1 1 d . . .
H36 H 0.1538 0.5344 0.1585 0.082 Uiso 1 1 calc R . .
C29 C 0.2947(3) 0.5636(2) 0.21122(16) 0.0591(8) Uani 1 1 d . B .
C30 C 0.2407(4) 0.5684(4) 0.2671(2) 0.0915(15) Uani 1 1 d . . .
C33 C 0.1828(4) 0.5188(4) 0.0496(2) 0.0957(15) Uani 1 1 d . . .
F2 F 0.3040(7) 0.5828(16) 0.3152(4) 0.140(7) Uani 0.55(2) 1 d P B 1
F1 F 0.188(3) 0.5005(8) 0.2774(9) 0.183(10) Uani 0.55(2) 1 d P B 1
F3 F 0.1675(15) 0.6294(10) 0.2631(5) 0.130(5) Uani 0.55(2) 1 d P B 1
F1' F 0.1393(8) 0.564(3) 0.2553(6) 0.185(13) Uani 0.45(2) 1 d P B 2
F2' F 0.272(2) 0.506(2) 0.2994(11) 0.207(11) Uani 0.45(2) 1 d P B 2
F3' F 0.280(3) 0.632(2) 0.2998(15) 0.251(18) Uani 0.45(2) 1 d P B 2

loop_
_atom_site_aniso_label
_atom_site_aniso_U_11
_atom_site_aniso_U_22
_atom_site_aniso_U_33
_atom_site_aniso_U_23
_atom_site_aniso_U_13
_atom_site_aniso_U_12
Zn1 0.03899(19) 0.0475(2) 0.04220(19) 0.00672(13) 0.00155(13) 0.00391(12)
P1 0.0510(4) 0.0337(3) 0.0559(4) 0.0008(3) 0.0071(3) 0.0028(3)
N1 0.0446(12) 0.0353(11) 0.0441(12) 0.0028(9) 0.0030(9) 0.0043(9)
O1 0.0727(15) 0.0436(11) 0.0743(15) -0.0068(10) 0.0168(12) 0.0160(10)
C37 0.0446(17) 0.092(3) 0.082(2) 0.032(2) -0.0021(16) -0.0180(18)
C36 0.0412(17) 0.093(3) 0.091(3) 0.015(2) 0.0011(17) 0.0169(18)
O6 0.0538(12) 0.0597(13) 0.0537(12) 0.0168(10) 0.0087(10) 0.0059(10)
F6 0.151(3) 0.119(2) 0.0526(13) 0.0310(14) 0.0046(15) 0.0221(19)
F7 0.165(3) 0.111(2) 0.0924(19) -0.0146(16) 0.0548(19) -0.069(2)
F8 0.141(2) 0.0875(17) 0.0703(14) -0.0013(13) 0.0383(15) 0.0153(16)
O7 0.0475(12) 0.0722(15) 0.0554(12) 0.0141(11) 0.0097(9) -0.0028(10)
F10 0.129(3) 0.193(4) 0.164(4) -0.105(3) -0.015(3) -0.013(3)
F11 0.109(2) 0.198(4) 0.103(2) 0.030(3) -0.0364(19) -0.012(3)
F12 0.0763(18) 0.243(5) 0.125(3) -0.024(3) -0.0066(17) -0.067(2)
C35 0.0399(13) 0.0352(13) 0.0414(13) 0.0031(10) -0.0001(10) -0.0010(10)
O2 0.0415(9) 0.0436(9) 0.0281(8) 0.0006(7) 0.0017(7) 0.0086(7)
O3 0.0765(17) 0.0534(14) 0.101(2) 0.0216(13) 0.0252(15) -0.0061(12)
O4 0.0592(13) 0.0404(11) 0.0748(15) -0.0053(10) -0.0096(11) -0.0030(9)
C34 0.0621(19) 0.0626(18) 0.0345(14) -0.0072(13) -0.0049(13) 0.0075(15)
C32 0.072(2) 0.0549(18) 0.0511(17) 0.0121(14) -0.0060(15) 0.0114(16)
O5 0.0543(12) 0.0588(13) 0.0623(13) 0.0098(11) 0.0082(10) 0.0141(10)
O8 0.0455(11) 0.0736(15) 0.0596(13) -0.0034(11) 0.0039(10) -0.0057(10)
O1A 0.143(4) 0.179(5) 0.130(4) -0.026(3) 0.036(3) 0.037(4)
C31 0.0348(12) 0.0365(12) 0.0295(11) 0.0034(9) 0.0032(9) 0.0022(9)
N3 0.0422(11) 0.0419(11) 0.0275(9) 0.0009(8) 0.0007(8) -0.0017(9)
N2 0.0426(12) 0.0445(12) 0.0338(10) -0.0016(9) -0.0003(9) 0.0020(9)
C2A 0.233(11) 0.223(11) 0.194(10) 0.031(9) 0.051(9) 0.094(10)
C1A 0.148(6) 0.092(4) 0.120(5) -0.025(3) 0.044(4) 0.017(4)
C3A 0.382(17) 0.203(10) 0.167(8) -0.004(7) 0.150(10) 0.073(11)
C4 0.0467(14) 0.0389(13) 0.0366(12) 0.0028(10) 0.0076(11) 0.0024(11)
C5 0.105(3) 0.068(3) 0.093(3) 0.030(2) 0.003(3) -0.006(2)
C6 0.159(6) 0.069(3) 0.186(7) 0.044(4) 0.020(5) -0.026(3)
C7 0.107(4) 0.062(2) 0.117(4) -0.016(2) -0.036(3) -0.016(2)
C8 0.106(4) 0.131(5) 0.111(4) -0.001(4) -0.041(3) -0.039(4)
C9 0.070(2) 0.0565(17) 0.0495(16) 0.0010(14) 0.0285(15) 0.0080(15)
C10 0.184(6) 0.116(4) 0.111(4) 0.043(3) 0.111(4) 0.049(4)
C11 0.149(5) 0.107(4) 0.123(4) -0.065(3) 0.073(4) -0.018(4)
C12 0.079(3) 0.183(6) 0.088(3) -0.021(4) 0.025(2) 0.065(4)
C13 0.0396(14) 0.0653(19) 0.0491(16) 0.0113(14) -0.0051(12) -0.0063(13)
C14 0.074(2) 0.099(3) 0.056(2) 0.011(2) -0.0213(17) -0.027(2)
C15 0.0402(13) 0.0395(13) 0.0325(12) -0.0012(10) 0.0044(10) 0.0013(10)
C16 0.071(2) 0.084(2) 0.0385(15) -0.0194(16) 0.0042(14) 0.0068(18)
C17 0.080(2) 0.079(2) 0.0556(19) -0.0190(17) 0.0085(17) 0.0265(19)
C18 0.0623(19) 0.069(2) 0.0431(15) -0.0100(14) -0.0016(13) 0.0260(16)
C19 0.0637(18) 0.0433(15) 0.0438(15) 0.0036(12) -0.0005(13) -0.0048(13)
C20 0.0549(18) 0.0485(17) 0.066(2) 0.0047(15) -0.0029(15) 0.0110(14)
C21 0.077(3) 0.089(3) 0.101(4) 0.017(3) 0.009(3) 0.035(3)
F4 0.144(17) 0.26(3) 0.157(16) 0.110(15) 0.097(14) 0.124(16)
F5 0.061(4) 0.137(10) 0.213(15) -0.028(9) -0.048(7) 0.024(5)
F9 0.124(7) 0.066(4) 0.165(11) -0.005(5) 0.002(6) 0.053(4)
F4' 0.075(6) 0.155(12) 0.36(3) 0.028(15) 0.057(13) 0.019(6)
F5' 0.21(2) 0.37(3) 0.216(19) 0.22(2) 0.110(15) 0.22(2)
F9' 0.140(13) 0.201(15) 0.137(11) -0.049(11) 0.011(8) 0.101(11)
C26 0.093(3) 0.059(2) 0.0490(18) 0.0051(15) 0.0078(17) -0.0067(19)
C27 0.0458(17) 0.064(2) 0.072(2) -0.0004(17) 0.0003(15) -0.0038(14)
C28 0.0429(16) 0.083(2) 0.079(2) 0.0068(19) 0.0117(16) -0.0088(16)
C29 0.0483(17) 0.0618(19) 0.069(2) 0.0153(16) 0.0166(15) 0.0049(14)
C30 0.062(3) 0.136(5) 0.081(3) 0.022(3) 0.026(2) 0.009(3)
C33 0.061(2) 0.128(4) 0.092(3) -0.015(3) -0.003(2) -0.022(3)
F2 0.080(5) 0.27(2) 0.073(4) 0.001(8) 0.031(4) 0.011(8)
F1 0.26(2) 0.126(8) 0.206(15) 0.013(7) 0.171(16) -0.058(10)
F3 0.133(10) 0.146(8) 0.122(7) 0.017(6) 0.058(7) 0.076(7)
F1' 0.065(5) 0.39(4) 0.117(7) 0.020(16) 0.052(5) 0.011(12)
F2' 0.166(16) 0.31(3) 0.167(14) 0.156(17) 0.090(12) 0.027(15)
F3' 0.37(4) 0.24(2) 0.19(2) -0.105(18) 0.17(3) -0.07(2)

loop_
_atom_type_symbol
_atom_type_description
_atom_type_scat_dispersion_real
_atom_type_scat_dispersion_imag
_atom_type_scat_source
C C 0.0033 0.0016 'International Tables Vol C Tables 4.2.6.8 and 6.1.1.4'
H H 0.0000 0.0000 'International Tables Vol C Tables 4.2.6.8 and 6.1.1.4'
N N 0.0061 0.0033 'International Tables Vol C Tables 4.2.6.8 and 6.1.1.4'
O O 0.0106 0.0060 'International Tables Vol C Tables 4.2.6.8 and 6.1.1.4'
F F 0.0171 0.0103 'International Tables Vol C Tables 4.2.6.8 and 6.1.1.4'
P P 0.1023 0.0942 'International Tables Vol C Tables 4.2.6.8 and 6.1.1.4'
Zn Zn 0.2839 1.4301 'International Tables Vol C Tables 4.2.6.8 and 6.1.1.4'

loop_
_geom_angle_atom_site_label_1
_geom_angle_atom_site_label_2
_geom_angle_atom_site_label_3
_geom_angle
N1 Zn1 N2 92.73(8)
N1 Zn1 O6 100.37(9)
N2 Zn1 O6 88.18(9)
N1 Zn1 O7 87.11(9)
N2 Zn1 O7 104.74(9)
O6 Zn1 O7 164.84(8)
N1 Zn1 O5 95.65(9)
N2 Zn1 O5 168.59(8)
O6 Zn1 O5 82.71(9)
O7 Zn1 O5 83.45(9)
N1 Zn1 O8 170.46(9)
N2 Zn1 O8 88.09(9)
O6 Zn1 O8 89.15(9)
O7 Zn1 O8 83.50(9)
O5 Zn1 O8 84.94(9)
O1 P1 O3 112.03(14)
O1 P1 O4 115.28(15)
O3 P1 O4 101.95(14)
O1 P1 C4 115.12(14)
O3 P1 C4 104.82(14)
O4 P1 C4 106.33(12)
C35 N1 Zn1 118.97(16)
C13 C37 H37A 109.5
C13 C37 H37B 109.5
H37A C37 H37B 109.5
C13 C37 H37C 109.5
H37A C37 H37C 109.5
H37B C37 H37C 109.5
C13 C36 H36A 109.5
C13 C36 H36B 109.5
H36A C36 H36B 109.5
C13 C36 H36C 109.5
H36A C36 H36C 109.5
H36B C36 H36C 109.5
C19 O6 Zn1 126.6(2)
C29 O7 Zn1 124.8(2)
N1 C35 C31 112.8(2)
C31 O2 N3 114.81(17)
C5 O3 P1 124.6(3)
C7 O4 P1 120.1(2)
N2 C34 C16 123.2(3)
N2 C34 H34A 118.4
C16 C34 H34A 118.4
C19 C32 C20 121.3(3)
C19 C32 H32A 119.3
C20 C32 H32A 119.3
C20 O5 Zn1 124.9(2)
C27 O8 Zn1 125.4(2)
O2 C31 C15 103.13(19)
O2 C31 C35 112.6(2)
C15 C31 C35 113.3(2)
O2 C31 H31A 109.2
C15 C31 H31A 109.2
C35 C31 H31A 109.2
O2 N3 C4 108.10(18)
O2 N3 C13 103.41(19)
C4 N3 C13 115.8(2)
C15 N2 C34 118.7(2)
C15 N2 Zn1 124.05(17)
C34 N2 Zn1 117.08(19)
C1A C2A H6 109.5
C1A C2A H5 109.5
H6 C2A H5 109.5
C1A C2A H1 109.5
H6 C2A H1 109.5
H5 C2A H1 109.5
O1A C1A C2A 117.0(7)
O1A C1A C3A 120.6(8)
C2A C1A C3A 122.4(8)
C1A C3A H4 109.5
C1A C3A H2 109.5
H4 C3A H2 109.5
C1A C3A H3 109.5
H4 C3A H3 109.5
H2 C3A H3 109.5
N3 C4 C9 111.6(2)
N3 C4 P1 113.37(17)
C9 C4 P1 117.5(2)
N3 C4 H15 104.2
C9 C4 H15 104.2
P1 C4 H15 104.2
C6 C5 O3 110.1(4)
C6 C5 H10 109.6
O3 C5 H10 109.6
C6 C5 H11 109.6
O3 C5 H11 109.6
H10 C5 H11 108.2
C5 C6 H7 109.5
C5 C6 H9 109.5
H7 C6 H9 109.5
C5 C6 H8 109.5
H7 C6 H8 109.5
H9 C6 H8 109.5
C8 C7 O4 111.5(4)
C8 C7 H7A 109.3
O4 C7 H7A 109.3
C8 C7 H7B 109.3
O4 C7 H7B 109.3
H7A C7 H7B 108.0
C7 C8 H8A 109.5
C7 C8 H8B 109.5
H8A C8 H8B 109.5
C7 C8 H8C 109.5
H8A C8 H8C 109.5
H8B C8 H8C 109.5
C12 C9 C11 106.9(4)
C12 C9 C10 108.3(4)
C11 C9 C10 107.3(4)
C12 C9 C4 114.6(3)
C11 C9 C4 109.9(3)
C10 C9 C4 109.5(3)
C9 C10 H16 109.5
C9 C10 H17 109.5
H16 C10 H17 109.5
C9 C10 H18 109.5
H16 C10 H18 109.5
H17 C10 H18 109.5
C9 C11 H21 109.5
C9 C11 H20 109.5
H21 C11 H20 109.5
C9 C11 H19 109.5
H21 C11 H19 109.5
H20 C11 H19 109.5
C9 C12 H24 109.5
C9 C12 H23 109.5
H24 C12 H23 109.5
C9 C12 H22 109.5
H24 C12 H22 109.5
H23 C12 H22 109.5
N3 C13 C37 106.9(2)
N3 C13 C36 113.8(3)
C37 C13 C36 110.1(3)
N3 C13 C14 109.4(3)
C37 C13 C14 107.0(3)
C36 C13 C14 109.4(3)
C13 C14 H26 109.5
C13 C14 H27 109.5
H26 C14 H27 109.5
C13 C14 H25 109.5
H26 C14 H25 109.5
H27 C14 H25 109.5
N2 C15 C18 121.5(2)
N2 C15 C31 116.7(2)
C18 C15 C31 121.9(2)
C34 C16 C17 118.2(3)
C34 C16 H30 120.9
C17 C16 H30 120.9
C16 C17 C18 120.0(3)
C16 C17 H29 120.0
C18 C17 H29 120.0
C17 C18 C15 118.4(3)
C17 C18 H28 120.8
C15 C18 H28 120.8
O6 C19 C32 128.4(3)
O6 C19 C26 114.0(3)
C32 C19 C26 117.6(3)
O5 C20 C32 128.0(3)
O5 C20 C21 114.3(3)
C32 C20 C21 117.7(3)
F5' C21 F4 124.2(9)
F5' C21 F5 59.1(15)
F4 C21 F5 105.8(12)
F5' C21 F9' 110.0(16)
F4 C21 F9' 43.6(12)
F5 C21 F9' 138.6(9)
F5' C21 F4' 108.3(14)
F4 C21 F4' 57.4(10)
F5 C21 F4' 55.2(10)
F9' C21 F4' 100.8(12)
F5' C21 F9 43.6(19)
F4 C21 F9 110.6(14)
F5 C21 F9 102.4(8)
F9' C21 F9 74.6(11)
F4' C21 F9 140.8(9)
F5' C21 C20 118.6(7)
F4 C21 C20 117.0(7)
F5 C21 C20 110.6(6)
F9' C21 C20 109.0(8)
F4' C21 C20 108.6(8)
F9 C21 C20 109.5(6)
F6 C26 F8 106.0(3)
F6 C26 F7 106.6(3)
F8 C26 F7 107.7(4)
F6 C26 C19 113.9(4)
F8 C26 C19 112.0(3)
F7 C26 C19 110.3(3)
O8 C27 C28 129.0(3)
O8 C27 C33 113.7(4)
C28 C27 C33 117.3(3)
C27 C28 C29 122.5(3)
C27 C28 H36 118.7
C29 C28 H36 118.7
O7 C29 C28 128.7(3)
O7 C29 C30 114.7(3)
C28 C29 C30 116.6(3)
F2' C30 F1' 106.0(13)
F2' C30 F2 63.6(13)
F1' C30 F2 131.4(9)
F2' C30 F1 49.4(10)
F1' C30 F1 58.2(11)
F2 C30 F1 104.8(10)
F2' C30 F3' 103.7(16)
F1' C30 F3' 115.8(16)
F2 C30 F3' 40.6(16)
F1 C30 F3' 133.8(11)
F2' C30 F3 139.5(9)
F1' C30 F3 51.2(14)
F2 C30 F3 104.2(10)
F1 C30 F3 105.5(9)
F3' C30 F3 69.5(17)
F2' C30 C29 108.0(10)
F1' C30 C29 112.7(7)
F2 C30 C29 115.6(5)
F1 C30 C29 114.0(7)
F3' C30 C29 109.9(10)
F3 C30 C29 111.8(6)
F10 C33 F11 105.2(5)
F10 C33 F12 107.5(5)
F11 C33 F12 106.1(5)
F10 C33 C27 111.5(4)
F11 C33 C27 112.0(4)
F12 C33 C27 114.0(4)

loop_
_geom_bond_atom_site_label_1
_geom_bond_atom_site_label_2
_geom_bond_distance
Zn1 N1 2.062(2)
Zn1 N2 2.107(2)
Zn1 O6 2.113(2)
Zn1 O7 2.139(2)
Zn1 O5 2.136(2)
Zn1 O8 2.163(2)
P1 O1 1.458(2)
P1 O3 1.571(2)
P1 O4 1.572(2)
P1 C4 1.839(3)
N1 C35 1.486(3)
C37 C13 1.524(5)
C37 H37A 0.9600
C37 H37B 0.9600
C37 H37C 0.9600
C36 C13 1.527(5)
C36 H36A 0.9600
C36 H36B 0.9600
C36 H36C 0.9600
O6 C19 1.240(4)
F6 C26 1.313(5)
F7 C26 1.320(5)
F8 C26 1.316(5)
O7 C29 1.241(4)
F10 C33 1.310(6)
F11 C33 1.316(7)
F12 C33 1.338(6)
C35 C31 1.529(3)
O2 C31 1.428(3)
O2 N3 1.455(2)
O3 C5 1.443(5)
O4 C7 1.440(4)
C34 N2 1.346(3)
C34 C16 1.366(5)
C34 H34A 0.9300
C32 C19 1.376(5)
C32 C20 1.402(5)
C32 H32A 0.9300
O5 C20 1.237(4)
O8 C27 1.243(4)
O1A C1A 1.176(7)
C31 C15 1.518(3)
C31 H31A 0.9800
N3 C4 1.498(3)
N3 C13 1.523(4)
N2 C15 1.333(3)
C2A C1A 1.417(10)
C2A H6 0.9600
C2A H5 0.9600
C2A H1 0.9600
C1A C3A 1.445(10)
C3A H4 0.9600
C3A H2 0.9600
C3A H3 0.9600
C4 C9 1.581(4)
C4 H15 0.9800
C5 C6 1.448(7)
C5 H10 0.9700
C5 H11 0.9700
C6 H7 0.9600
C6 H9 0.9600
C6 H8 0.9600
C7 C8 1.441(7)
C7 H7A 0.9700
C7 H7B 0.9700
C8 H8A 0.9600
C8 H8B 0.9600
C8 H8C 0.9600
C9 C12 1.491(6)
C9 C11 1.516(6)
C9 C10 1.533(5)
C10 H16 0.9600
C10 H17 0.9600
C10 H18 0.9600
C11 H21 0.9600
C11 H20 0.9600
C11 H19 0.9600
C12 H24 0.9600
C12 H23 0.9600
C12 H22 0.9600
C13 C14 1.529(5)
C14 H26 0.9600
C14 H27 0.9600
C14 H25 0.9600
C15 C18 1.393(4)
C16 C17 1.369(5)
C16 H30 0.9300
C17 C18 1.388(4)
C17 H29 0.9300
C18 H28 0.9300
C19 C26 1.531(5)
C20 C21 1.534(5)
C21 F5' 1.205(10)
C21 F4 1.226(12)
C21 F5 1.297(11)
C21 F9' 1.317(15)
C21 F4' 1.336(15)
C21 F9 1.327(10)
C27 C28 1.379(5)
C27 C33 1.516(6)
C28 C29 1.390(5)
C28 H36 0.9300
C29 C30 1.538(6)
C30 F2' 1.268(16)
C30 F1' 1.249(11)
C30 F2 1.260(12)
C30 F1 1.312(11)
C30 F3' 1.30(2)
C30 F3 1.331(9)

loop_
_geom_torsion_atom_site_label_1
_geom_torsion_atom_site_label_2
_geom_torsion_atom_site_label_3
_geom_torsion_atom_site_label_4
_geom_torsion
N2 Zn1 N1 C35 -11.28(19)
O6 Zn1 N1 C35 -99.93(19)
O7 Zn1 N1 C35 93.35(19)
O5 Zn1 N1 C35 176.47(19)
O8 Zn1 N1 C35 83.4(6)
N1 Zn1 O6 C19 -119.8(3)
N2 Zn1 O6 C19 147.7(3)
O7 Zn1 O6 C19 -1.2(5)
O5 Zn1 O6 C19 -25.4(3)
O8 Zn1 O6 C19 59.6(3)
N1 Zn1 O7 C29 155.6(3)
N2 Zn1 O7 C29 -112.3(3)
O6 Zn1 O7 C29 35.4(5)
O5 Zn1 O7 C29 59.6(3)
O8 Zn1 O7 C29 -26.1(3)
Zn1 N1 C35 C31 -31.4(3)
O1 P1 O3 C5 18.6(4)
O4 P1 O3 C5 142.4(3)
C4 P1 O3 C5 -106.9(3)
O1 P1 O4 C7 56.4(4)
O3 P1 O4 C7 -65.2(4)
C4 P1 O4 C7 -174.7(3)
N1 Zn1 O5 C20 128.7(3)
N2 Zn1 O5 C20 -8.3(6)
O6 Zn1 O5 C20 29.0(3)
O7 Zn1 O5 C20 -144.8(3)
O8 Zn1 O5 C20 -60.8(3)
N1 Zn1 O8 C27 30.5(7)
N2 Zn1 O8 C27 125.6(3)
O6 Zn1 O8 C27 -146.2(3)
O7 Zn1 O8 C27 20.6(3)
O5 Zn1 O8 C27 -63.4(3)
N3 O2 C31 C15 -177.81(18)
N3 O2 C31 C35 59.8(3)
N1 C35 C31 O2 -168.2(2)
N1 C35 C31 C15 75.2(3)
C31 O2 N3 C4 101.0(2)
C31 O2 N3 C13 -135.7(2)
C16 C34 N2 C15 0.3(5)
C16 C34 N2 Zn1 176.1(3)
N1 Zn1 N2 C15 28.0(2)
O6 Zn1 N2 C15 128.3(2)
O7 Zn1 N2 C15 -59.7(2)
O5 Zn1 N2 C15 165.3(4)
O8 Zn1 N2 C15 -142.5(2)
N1 Zn1 N2 C34 -147.6(2)
O6 Zn1 N2 C34 -47.3(2)
O7 Zn1 N2 C34 124.7(2)
O5 Zn1 N2 C34 -10.3(6)
O8 Zn1 N2 C34 42.0(2)
O2 N3 C4 C9 -120.1(2)
C13 N3 C4 C9 124.4(3)
O2 N3 C4 P1 15.3(2)
C13 N3 C4 P1 -100.2(2)
O1 P1 C4 N3 55.1(2)
O3 P1 C4 N3 178.63(19)
O4 P1 C4 N3 -73.9(2)
O1 P1 C4 C9 -172.3(2)
O3 P1 C4 C9 -48.7(2)
O4 P1 C4 C9 58.8(2)
P1 O3 C5 C6 -121.8(5)
P1 O4 C7 C8 -174.1(4)
N3 C4 C9 C12 78.1(4)
P1 C4 C9 C12 -55.3(4)
N3 C4 C9 C11 -42.3(4)
P1 C4 C9 C11 -175.7(3)
N3 C4 C9 C10 -160.0(4)
P1 C4 C9 C10 66.6(4)
O2 N3 C13 C37 68.2(3)
C4 N3 C13 C37 -173.8(3)
O2 N3 C13 C36 -53.6(3)
C4 N3 C13 C36 64.5(3)
O2 N3 C13 C14 -176.3(3)
C4 N3 C13 C14 -58.2(3)
C34 N2 C15 C18 -2.1(4)
Zn1 N2 C15 C18 -177.6(2)
C34 N2 C15 C31 177.9(3)
Zn1 N2 C15 C31 2.4(3)
O2 C31 C15 N2 179.3(2)
C35 C31 C15 N2 -58.8(3)
O2 C31 C15 C18 -0.8(3)
C35 C31 C15 C18 121.2(3)
N2 C34 C16 C17 1.4(6)
C34 C16 C17 C18 -1.3(6)
C16 C17 C18 C15 -0.3(6)
N2 C15 C18 C17 2.1(5)
C31 C15 C18 C17 -177.9(3)
Zn1 O6 C19 C32 14.3(5)
Zn1 O6 C19 C26 -168.3(2)
C20 C32 C19 O6 6.3(6)
C20 C32 C19 C26 -171.0(3)
Zn1 O5 C20 C32 -22.4(5)
Zn1 O5 C20 C21 157.2(3)
C19 C32 C20 O5 -1.5(6)
C19 C32 C20 C21 178.9(4)
O5 C20 C21 F5' 167(3)
C32 C20 C21 F5' -13(3)
O5 C20 C21 F4 -6(2)
C32 C20 C21 F4 173.3(19)
O5 C20 C21 F5 -127.5(12)
C32 C20 C21 F5 52.2(13)
O5 C20 C21 F9' 40.5(14)
C32 C20 C21 F9' -139.9(13)
O5 C20 C21 F4' -68.6(18)
C32 C20 C21 F4' 111.1(17)
O5 C20 C21 F9 120.4(7)
C32 C20 C21 F9 -59.9(8)
O6 C19 C26 F6 157.0(3)
C32 C19 C26 F6 -25.2(5)
O6 C19 C26 F8 36.8(4)
C32 C19 C26 F8 -145.5(3)
O6 C19 C26 F7 -83.2(4)
C32 C19 C26 F7 94.6(4)
Zn1 O8 C27 C28 -11.2(6)
Zn1 O8 C27 C33 168.1(3)
O8 C27 C28 C29 -3.7(7)
C33 C27 C28 C29 177.1(4)
Zn1 O7 C29 C28 23.4(5)
Zn1 O7 C29 C30 -156.4(3)
C27 C28 C29 O7 -3.2(7)
C27 C28 C29 C30 176.7(4)
O7 C29 C30 F2' -70(2)
C28 C29 C30 F2' 110(2)
O7 C29 C30 F1' 173(2)
C28 C29 C30 F1' -7(2)
O7 C29 C30 F2 -1.7(15)
C28 C29 C30 F2 178.4(14)
O7 C29 C30 F1 -123.2(18)
C28 C29 C30 F1 56.9(18)
O7 C29 C30 F3' 42(3)
C28 C29 C30 F3' -138(3)
O7 C29 C30 F3 117.2(12)
C28 C29 C30 F3 -62.7(13)
O8 C27 C33 F10 52.2(6)
C28 C27 C33 F10 -128.4(5)
O8 C27 C33 F11 -65.3(6)
C28 C27 C33 F11 114.1(5)
O8 C27 C33 F12 174.2(4)
C28 C27 C33 F12 -6.4(7)
